data_1517201
loop_
_publ_author_name
'Chen, Bo'
'Scott, Mark E.'
'Adams, Bruce A.'
'Hrovat, David A.'
'Borden, Weston Thatcher'
'Lautens, Mark'

_publ_section_title
;
 Computational and (13)C Investigations of the Diazadienes and Oxazadienes
 Formed via the Rearrangement of Methylenecyclopropyl Hydrazones and
 Oximes.
;
_journal_issue 15
_journal_name_full 'Organic letters'
_journal_page_first 3930
_journal_page_last 3933
_journal_paper_doi 10.1021/ol501710m
_journal_volume 16
_journal_year 2014
_chemical_formula_moiety 'C13 H16 N2 O2 S'
_chemical_formula_sum 'C13 H16 N2 O2 S'
_chemical_formula_weight 264.34
_chemical_name_systematic
; 
 ? 
;
_space_group_IT_number 14
_symmetry_cell_setting monoclinic
_symmetry_space_group_name_Hall '-P 2ybc'
_symmetry_space_group_name_H-M 'P 1 21/c 1'
_atom_sites_solution_hydrogens geom
_atom_sites_solution_primary direct
_atom_sites_solution_secondary difmap
_audit_creation_method SHELXL-97
_cell_angle_alpha 90.00
_cell_angle_beta 105.908(4)
_cell_angle_gamma 90.00
_cell_formula_units_Z 4
_cell_length_a 8.3852(6)
_cell_length_b 14.3202(12)
_cell_length_c 11.2113(7)
_cell_measurement_reflns_used 7542
_cell_measurement_temperature 150(1)
_cell_measurement_theta_max 27.5
_cell_measurement_theta_min 2.6
_cell_volume 1294.67(17)
_computing_cell_refinement 'Denzo-SMN (Otwinowski & Minor, 1997)'
_computing_data_collection 'Collect (Nonius BV, 1997-2002)'
_computing_data_reduction Denzo-SMN
_computing_molecular_graphics 'SHELXTL V6.1'
_computing_publication_material 'SHELXTL V6.1'
_computing_structure_refinement 'SHELXTL V6.1(Sheldrick, 2001)'
_computing_structure_solution 'SIR-92 (Altomare et al., 1994)'
_diffrn_ambient_temperature 150(1)
_diffrn_detector_area_resol_mean 9
_diffrn_measured_fraction_theta_full 0.999
_diffrn_measured_fraction_theta_max 0.999
_diffrn_measurement_device_type 'Bruker-Nonius KappaCCD'
_diffrn_measurement_method '\f scans and \w scans with \k offsets'
_diffrn_radiation_monochromator graphite
_diffrn_radiation_source 'fine-focus sealed tube'
_diffrn_radiation_type MoK\a
_diffrn_radiation_wavelength 0.71073
_diffrn_reflns_av_R_equivalents 0.1017
_diffrn_reflns_av_sigmaI/netI 0.0986
_diffrn_reflns_limit_h_max 9
_diffrn_reflns_limit_h_min -9
_diffrn_reflns_limit_k_max 17
_diffrn_reflns_limit_k_min -16
_diffrn_reflns_limit_l_max 13
_diffrn_reflns_limit_l_min -13
_diffrn_reflns_number 7542
_diffrn_reflns_theta_full 25.00
_diffrn_reflns_theta_max 25.00
_diffrn_reflns_theta_min 2.84
_diffrn_standards_number 0
_exptl_absorpt_coefficient_mu 0.246
_exptl_absorpt_correction_T_max 1.047
_exptl_absorpt_correction_T_min 0.541
_exptl_absorpt_correction_type multi-scan
_exptl_absorpt_process_details
; 
multi-scan from symmetry-related measurements 
 Sortav (Blessing 1995) 
;
_exptl_crystal_colour colourless
_exptl_crystal_density_diffrn 1.356
_exptl_crystal_density_method 'not measured'
_exptl_crystal_description needle
_exptl_crystal_F_000 560
_exptl_crystal_size_max 0.36
_exptl_crystal_size_mid 0.18
_exptl_crystal_size_min 0.14
_refine_diff_density_max 0.417
_refine_diff_density_min -0.447
_refine_diff_density_rms 0.094
_refine_ls_extinction_method none
_refine_ls_goodness_of_fit_ref 1.026
_refine_ls_hydrogen_treatment constr
_refine_ls_matrix_type full
_refine_ls_number_parameters 166
_refine_ls_number_reflns 2274
_refine_ls_number_restraints 0
_refine_ls_restrained_S_all 1.026
_refine_ls_R_factor_all 0.1265
_refine_ls_R_factor_gt 0.0612
_refine_ls_shift/su_max 0.003
_refine_ls_shift/su_mean 0.000
_refine_ls_structure_factor_coef Fsqd
_refine_ls_weighting_details 'calc w=1/[\s^2^(Fo^2^)+(0.0953P)^2^] where P=(Fo^2^+2Fc^2^)/3'
_refine_ls_weighting_scheme calc
_refine_ls_wR_factor_gt 0.1388
_refine_ls_wR_factor_ref 0.1802
_reflns_number_gt 1314
_reflns_number_total 2274
_reflns_threshold_expression I>2\s(I)
_cod_data_source_file ol501710m_si_002.cif
_cod_data_source_block k0676
_cod_depositor_comments
;
The following automatic conversions were performed:

'_symmetry_cell_setting' value 'Monoclinic' changed to 'monoclinic'
according to
/usr/data/users/saulius/crontab/automatic-downloads/rss-feeds/ACS/lib/dictionaries/cif_core.dic
dictionary named 'cif_core.dic' version 2.4.2 from 2011-04-26.

Automatic conversion script
Id: cif_fix_values 2281 2013-09-26 08:29:07Z andrius 

 Adding full bibliography for 1517201.cif.
;
_cod_original_cell_volume 1294.67(16)
_cod_original_sg_symbol_H-M 'P 21/c'
_cod_database_code 1517201

loop_
_symmetry_equiv_pos_as_xyz
'x, y, z'
'-x, y+1/2, -z+1/2'
'-x, -y, -z'
'x, -y-1/2, z-1/2'

loop_
_atom_site_label
_atom_site_type_symbol
_atom_site_fract_x
_atom_site_fract_y
_atom_site_fract_z
_atom_site_U_iso_or_equiv
_atom_site_adp_type
_atom_site_occupancy
_atom_site_symmetry_multiplicity
_atom_site_calc_flag
_atom_site_refinement_flags
S1 S 0.65148(12) 0.29788(7) 0.09197(9) 0.0306(4) Uani 1 1 d .
O1 O 0.5161(3) 0.32414(18) -0.0113(2) 0.0367(7) Uani 1 1 d .
O2 O 0.6558(3) 0.20705(17) 0.1458(2) 0.0348(7) Uani 1 1 d .
N1 N 0.8189(4) 0.30812(19) 0.0417(3) 0.0275(8) Uani 1 1 d .
N2 N 0.9632(4) 0.2879(2) 0.1393(3) 0.0287(8) Uani 1 1 d .
C1 C 0.8225(5) 0.3871(3) -0.0418(3) 0.0304(9) Uani 1 1 d .
H1A H 0.8135 0.4466 0.0007 0.037 Uiso 1 1 calc R
H1B H 0.7272 0.3827 -0.1167 0.037 Uiso 1 1 calc R
C2 C 0.9815(5) 0.3851(2) -0.0782(3) 0.0295(9) Uani 1 1 d .
C3 C 1.1136(5) 0.3463(3) -0.0010(3) 0.0307(9) Uani 1 1 d .
H3A H 1.2160 0.3450 -0.0218 0.037 Uiso 1 1 calc R
C4 C 1.1023(5) 0.3052(2) 0.1174(3) 0.0278(9) Uani 1 1 d .
C5 C 0.9801(5) 0.4317(3) -0.1977(3) 0.0385(11) Uani 1 1 d .
H5A H 1.0928 0.4324 -0.2074 0.058 Uiso 1 1 calc R
H5B H 0.9399 0.4959 -0.1973 0.058 Uiso 1 1 calc R
H5C H 0.9067 0.3973 -0.2668 0.058 Uiso 1 1 calc R
C6 C 1.2563(5) 0.2826(3) 0.2165(4) 0.0372(10) Uani 1 1 d .
H6A H 1.2269 0.2520 0.2858 0.056 Uiso 1 1 calc R
H6B H 1.3174 0.3403 0.2458 0.056 Uiso 1 1 calc R
H6C H 1.3258 0.2406 0.1831 0.056 Uiso 1 1 calc R
C7 C 0.6697(5) 0.3810(2) 0.2107(3) 0.0287(9) Uani 1 1 d .
C8 C 0.5806(4) 0.4637(3) 0.1893(3) 0.0316(9) Uani 1 1 d .
H8A H 0.5110 0.4775 0.1090 0.038 Uiso 1 1 calc R
C9 C 0.5940(5) 0.5265(3) 0.2865(4) 0.0346(10) Uani 1 1 d .
H9A H 0.5310 0.5825 0.2722 0.041 Uiso 1 1 calc R
C10 C 0.6972(5) 0.5088(3) 0.4034(3) 0.0326(10) Uani 1 1 d .
C11 C 0.7878(5) 0.4253(3) 0.4223(4) 0.0367(10) Uani 1 1 d .
H11A H 0.8597 0.4120 0.5019 0.044 Uiso 1 1 calc R
C12 C 0.7742(5) 0.3621(3) 0.3273(3) 0.0347(10) Uani 1 1 d .
H12A H 0.8364 0.3058 0.3417 0.042 Uiso 1 1 calc R
C13 C 0.7092(6) 0.5751(3) 0.5094(4) 0.0470(12) Uani 1 1 d .
H13A H 0.6227 0.6229 0.4847 0.071 Uiso 1 1 calc R
H13B H 0.8184 0.6051 0.5316 0.071 Uiso 1 1 calc R
H13C H 0.6943 0.5405 0.5810 0.071 Uiso 1 1 calc R

loop_
_atom_site_aniso_label
_atom_site_aniso_U_11
_atom_site_aniso_U_22
_atom_site_aniso_U_33
_atom_site_aniso_U_23
_atom_site_aniso_U_13
_atom_site_aniso_U_12
S1 0.0278(6) 0.0287(6) 0.0348(6) -0.0002(5) 0.0076(5) -0.0011(4)
O1 0.0247(15) 0.0432(17) 0.0379(16) 0.0010(13) 0.0015(13) -0.0017(12)
O2 0.0351(17) 0.0238(14) 0.0471(17) 0.0021(13) 0.0135(14) -0.0001(12)
N1 0.0220(17) 0.0268(18) 0.0317(18) 0.0001(14) 0.0044(15) -0.0009(14)
N2 0.0274(19) 0.0248(17) 0.0310(18) 0.0005(14) 0.0033(15) 0.0011(14)
C1 0.033(2) 0.026(2) 0.030(2) 0.0011(18) 0.0028(18) -0.0021(17)
C2 0.029(2) 0.026(2) 0.031(2) -0.0027(18) 0.0047(18) -0.0043(17)
C3 0.029(2) 0.030(2) 0.034(2) -0.0047(19) 0.0103(19) -0.0052(18)
C4 0.028(2) 0.023(2) 0.030(2) -0.0029(17) 0.0050(18) 0.0023(17)
C5 0.048(3) 0.034(2) 0.032(2) 0.0027(19) 0.010(2) -0.0073(19)
C6 0.032(2) 0.044(3) 0.033(2) 0.0023(19) 0.0040(19) 0.0034(19)
C7 0.030(2) 0.025(2) 0.032(2) 0.0031(18) 0.0101(18) 0.0013(17)
C8 0.029(2) 0.036(2) 0.027(2) 0.0048(18) 0.0011(17) 0.0042(18)
C9 0.034(2) 0.028(2) 0.041(2) -0.0022(19) 0.008(2) 0.0047(18)
C10 0.035(2) 0.032(2) 0.032(2) 0.0014(18) 0.0100(19) 0.0026(19)
C11 0.044(3) 0.037(2) 0.027(2) 0.004(2) 0.0060(19) 0.007(2)
C12 0.044(3) 0.028(2) 0.033(2) 0.0060(19) 0.012(2) 0.0088(18)
C13 0.055(3) 0.043(3) 0.042(3) -0.003(2) 0.011(2) 0.008(2)

loop_
_atom_type_symbol
_atom_type_description
_atom_type_scat_dispersion_real
_atom_type_scat_dispersion_imag
_atom_type_scat_source
C C 0.0033 0.0016 'International Tables Vol C Tables 4.2.6.8 and 6.1.1.4'
H H 0.0000 0.0000 'International Tables Vol C Tables 4.2.6.8 and 6.1.1.4'
N N 0.0061 0.0033 'International Tables Vol C Tables 4.2.6.8 and 6.1.1.4'
S S 0.1246 0.1234 'International Tables Vol C Tables 4.2.6.8 and 6.1.1.4'
O O 0.0106 0.0060 'International Tables Vol C Tables 4.2.6.8 and 6.1.1.4'

loop_
_geom_angle_atom_site_label_1
_geom_angle_atom_site_label_2
_geom_angle_atom_site_label_3
_geom_angle
O2 S1 O1 120.17(16)
O2 S1 N1 107.36(15)
O1 S1 N1 105.05(15)
O2 S1 C7 107.99(17)
O1 S1 C7 108.61(17)
N1 S1 C7 106.96(16)
N2 N1 C1 119.0(3)
N2 N1 S1 110.0(2)
C1 N1 S1 116.8(2)
C4 N2 N1 116.1(3)
N1 C1 C2 109.4(3)
N1 C1 H1A 109.8
C2 C1 H1A 109.8
N1 C1 H1B 109.8
C2 C1 H1B 109.8
H1A C1 H1B 108.2
C3 C2 C5 124.9(4)
C3 C2 C1 118.5(3)
C5 C2 C1 116.6(3)
C2 C3 C4 120.3(4)
C2 C3 H3A 119.8
C4 C3 H3A 119.8
N2 C4 C3 122.3(3)
N2 C4 C6 117.6(3)
C3 C4 C6 120.0(3)
C2 C5 H5A 109.5
C2 C5 H5B 109.5
H5A C5 H5B 109.5
C2 C5 H5C 109.5
H5A C5 H5C 109.5
H5B C5 H5C 109.5
C4 C6 H6A 109.5
C4 C6 H6B 109.5
H6A C6 H6B 109.5
C4 C6 H6C 109.5
H6A C6 H6C 109.5
H6B C6 H6C 109.5
C12 C7 C8 120.1(4)
C12 C7 S1 118.9(3)
C8 C7 S1 121.0(3)
C7 C8 C9 119.4(4)
C7 C8 H8A 120.3
C9 C8 H8A 120.3
C10 C9 C8 121.3(4)
C10 C9 H9A 119.4
C8 C9 H9A 119.4
C9 C10 C11 118.2(4)
C9 C10 C13 121.6(4)
C11 C10 C13 120.2(4)
C12 C11 C10 121.1(4)
C12 C11 H11A 119.4
C10 C11 H11A 119.4
C11 C12 C7 119.8(4)
C11 C12 H12A 120.1
C7 C12 H12A 120.1
C10 C13 H13A 109.5
C10 C13 H13B 109.5
H13A C13 H13B 109.5
C10 C13 H13C 109.5
H13A C13 H13C 109.5
H13B C13 H13C 109.5

loop_
_geom_bond_atom_site_label_1
_geom_bond_atom_site_label_2
_geom_bond_distance
S1 O2 1.430(3)
S1 O1 1.432(3)
S1 N1 1.657(3)
S1 C7 1.761(4)
N1 N2 1.421(4)
N1 C1 1.473(5)
N2 C4 1.280(5)
C1 C2 1.498(5)
C1 H1A 0.9900
C1 H1B 0.9900
C2 C3 1.326(5)
C2 C5 1.494(5)
C3 C4 1.479(5)
C3 H3A 0.9500
C4 C6 1.490(5)
C5 H5A 0.9800
C5 H5B 0.9800
C5 H5C 0.9800
C6 H6A 0.9800
C6 H6B 0.9800
C6 H6C 0.9800
C7 C12 1.386(5)
C7 C8 1.386(5)
C8 C9 1.394(5)
C8 H8A 0.9500
C9 C10 1.381(5)
C9 H9A 0.9500
C10 C11 1.401(5)
C10 C13 1.503(5)
C11 C12 1.378(5)
C11 H11A 0.9500
C12 H12A 0.9500
C13 H13A 0.9800
C13 H13B 0.9800
C13 H13C 0.9800
